data_1560675
loop_
_publ_author_name
'Zhao, Hui'
'Sun, Xiao-Xia'
'Hu, Huai-Ming'
'An, Ran'
'Yang, Meng-Lin'
'Xue, Ganglin'

_publ_section_title
;
 Syntheses, structures and luminescent properties of lanthanide
 coordination polymers assembled from imidazophenanthroline derivative and
 oxalate ligands
;
_journal_name_full 'Journal of Solid State Chemistry'
_journal_page_first 67
_journal_page_last 73
_journal_paper_doi 10.1016/j.jssc.2016.09.033
_journal_volume 245
_journal_year 2017
_chemical_formula_sum 'C40 H20 N8 O22 S4 Y2'
_chemical_formula_weight 1270.70
_space_group_IT_number 2
_space_group_name_Hall '-P 1'
_space_group_name_H-M_alt 'P -1'
_symmetry_cell_setting triclinic
_symmetry_space_group_name_H-M 'P -1'
_atom_sites_solution_hydrogens geom
_atom_sites_solution_primary direct
_atom_sites_solution_secondary difmap
_cell_angle_alpha 98.632(10)
_cell_angle_beta 91.294(11)
_cell_angle_gamma 115.071(7)
_cell_formula_units_Z 1
_cell_length_a 9.842(4)
_cell_length_b 10.726(4)
_cell_length_c 12.166(8)
_cell_measurement_reflns_used 407
_cell_measurement_temperature 296(2)
_cell_measurement_theta_max 18.88
_cell_measurement_theta_min 2.30
_cell_volume 1144.8(10)
_computing_cell_refinement 'Bruker SAINT'
_computing_data_collection 'Bruker APEX2'
_computing_data_reduction 'Bruker SAINT'
_computing_molecular_graphics 'Bruker SHELXTL'
_computing_publication_material 'Bruker SHELXTL'
_computing_structure_refinement 'SHELXL-97 (Sheldrick, 2008)'
_computing_structure_solution 'SHELXS-97 (Sheldrick, 2008)'
_diffrn_ambient_temperature 296(2)
_diffrn_measured_fraction_theta_full 0.985
_diffrn_measured_fraction_theta_max 0.985
_diffrn_measurement_device_type 'Bruker APEX-II CCD'
_diffrn_measurement_method '\f and \w scans'
_diffrn_radiation_monochromator graphite
_diffrn_radiation_source 'fine-focus sealed tube'
_diffrn_radiation_type MoK\a
_diffrn_radiation_wavelength 0.71073
_diffrn_reflns_av_R_equivalents 0.0727
_diffrn_reflns_av_sigmaI/netI 0.1763
_diffrn_reflns_limit_h_max 11
_diffrn_reflns_limit_h_min -8
_diffrn_reflns_limit_k_max 10
_diffrn_reflns_limit_k_min -12
_diffrn_reflns_limit_l_max 12
_diffrn_reflns_limit_l_min -14
_diffrn_reflns_number 5704
_diffrn_reflns_theta_full 25.05
_diffrn_reflns_theta_max 25.05
_diffrn_reflns_theta_min 2.13
_exptl_absorpt_coefficient_mu 2.802
_exptl_absorpt_correction_T_max 0.845
_exptl_absorpt_correction_T_min 0.734
_exptl_absorpt_correction_type multi-scan
_exptl_absorpt_process_details sadabs
_exptl_crystal_colour yellow
_exptl_crystal_density_diffrn 1.843
_exptl_crystal_density_method 'not measured'
_exptl_crystal_description block
_exptl_crystal_F_000 634
_exptl_crystal_size_max 0.14
_exptl_crystal_size_mid 0.10
_exptl_crystal_size_min 0.08
_refine_diff_density_max 0.880
_refine_diff_density_min -1.259
_refine_diff_density_rms 0.161
_refine_ls_extinction_method none
_refine_ls_goodness_of_fit_ref 1.074
_refine_ls_hydrogen_treatment mixed
_refine_ls_matrix_type full
_refine_ls_number_parameters 343
_refine_ls_number_reflns 3997
_refine_ls_number_restraints 36
_refine_ls_restrained_S_all 1.072
_refine_ls_R_factor_all 0.1567
_refine_ls_R_factor_gt 0.1156
_refine_ls_shift/su_max 0.000
_refine_ls_shift/su_mean 0.000
_refine_ls_structure_factor_coef Fsqd
_refine_ls_weighting_details 'calc w=1/[\s^2^(Fo^2^)+(0.1500P)^2^+10.0074P] where P=(Fo^2^+2Fc^2^)/3'
_refine_ls_weighting_scheme calc
_refine_ls_wR_factor_gt 0.2807
_refine_ls_wR_factor_ref 0.3144
_reflns_number_gt 2834
_reflns_number_total 3997
_reflns_threshold_expression >2sigma(I)
_cod_data_source_file JSSC-2017-245-67.cif
_cod_data_source_block nw2045
_cod_depositor_comments
;
The following automatic conversions were performed:

data item '_symmetry_cell_setting' value 'Triclinic' was changed to
'triclinic' in accordance with the built-in table derived from the
CIF Core dictionary named 'cif_core.dic' version 2.4.5 last updated
on 2014-11-21.

Automatic conversion script
Id: cif_fix_values 8369 2020-08-20 11:38:08Z andrius 
;
_cod_original_sg_symbol_H-M P-1
_cod_database_code 1560675

loop_
_symmetry_equiv_pos_as_xyz
'x, y, z'
'-x, -y, -z'

loop_
_atom_site_label
_atom_site_type_symbol
_atom_site_fract_x
_atom_site_fract_y
_atom_site_fract_z
_atom_site_U_iso_or_equiv
_atom_site_adp_type
_atom_site_occupancy
_atom_site_symmetry_multiplicity
_atom_site_calc_flag
_atom_site_refinement_flags
_atom_site_disorder_assembly
_atom_site_disorder_group
Y1 Y 0.95371(15) 0.75391(14) 0.60276(10) 0.0159(4) Uani 1 1 d . . .
S1 S 0.7234(4) 1.2678(4) 1.2720(3) 0.0222(8) Uani 1 1 d . . .
S2 S 0.2490(4) 1.0631(4) 1.5062(3) 0.0204(8) Uani 1 1 d . . .
N1 N 0.9746(13) 0.9337(13) 0.7698(9) 0.023(3) Uani 1 1 d . . .
N2 N 0.7517(14) 0.6700(13) 0.7344(9) 0.026(3) Uani 1 1 d . . .
N3 N 0.5305(14) 0.8153(13) 1.0646(9) 0.026(3) Uani 1 1 d U . .
N4 N 0.6919(15) 1.0395(13) 1.0711(10) 0.029(3) Uani 1 1 d . . .
H4 H 0.7357 1.1288 1.0917 0.035 Uiso 1 1 calc R . .
O1 O 0.8467(12) 1.2276(11) 1.2815(8) 0.028(2) Uani 1 1 d . . .
O2 O 0.7070(13) 1.2959(11) 1.1609(8) 0.033(3) Uani 1 1 d . . .
O3 O 0.7316(12) 1.3762(10) 1.3605(9) 0.035(3) Uani 1 1 d . . .
O4 O 0.1409(11) 1.1018(11) 1.4501(8) 0.028(2) Uani 1 1 d . . .
O5 O 0.3524(12) 1.1774(11) 1.5864(8) 0.029(2) Uani 1 1 d . . .
O6 O 0.1694(12) 0.9361(10) 1.5520(8) 0.027(2) Uani 1 1 d . . .
O7 O 0.9067(11) 0.5233(9) 0.6151(8) 0.023(2) Uani 1 1 d . . .
O8 O 0.9524(13) 0.3401(10) 0.5454(8) 0.029(3) Uani 1 1 d . . .
C1 C 1.081(2) 1.0684(18) 0.7837(13) 0.041(4) Uani 1 1 d . . .
H1 H 1.1600 1.0899 0.7386 0.049 Uiso 1 1 calc R . .
C2 C 1.0777(18) 1.1750(16) 0.8612(12) 0.033(4) Uani 1 1 d . . .
H2 H 1.1550 1.2648 0.8684 0.040 Uiso 1 1 calc R . .
C3 C 0.9622(18) 1.1498(16) 0.9273(12) 0.030(4) Uani 1 1 d . . .
H3 H 0.9576 1.2216 0.9781 0.035 Uiso 1 1 calc R . .
C4 C 0.8494(17) 1.0108(15) 0.9160(11) 0.023(3) Uani 1 1 d U . .
C5 C 0.7266(17) 0.9624(17) 0.9837(12) 0.031(4) Uani 1 1 d U . .
C6 C 0.6281(16) 0.8278(17) 0.9820(12) 0.026(3) Uani 1 1 d . . .
C7 C 0.6309(17) 0.7208(16) 0.8940(11) 0.024(3) Uani 1 1 d . . .
C8 C 0.5255(16) 0.5806(16) 0.8780(13) 0.031(4) Uani 1 1 d . . .
H8 H 0.4496 0.5502 0.9253 0.038 Uiso 1 1 calc R . .
C9 C 0.5366(19) 0.4883(16) 0.7902(12) 0.030(4) Uani 1 1 d U . .
H9 H 0.4696 0.3941 0.7788 0.036 Uiso 1 1 calc R . .
C10 C 0.6480(18) 0.5374(16) 0.7199(13) 0.033(4) Uani 1 1 d . . .
H10 H 0.6511 0.4749 0.6593 0.039 Uiso 1 1 calc R . .
C11 C 0.7465(17) 0.7627(14) 0.8224(11) 0.022(3) Uani 1 1 d . . .
C12 C 0.8605(17) 0.9049(15) 0.8353(10) 0.022(3) Uani 1 1 d . . .
C13 C 0.5747(17) 0.9469(15) 1.1184(11) 0.023(3) Uani 1 1 d . . .
C14 C 0.5044(17) 0.9823(15) 1.2168(12) 0.024(3) Uani 1 1 d . . .
C15 C 0.3740(17) 0.8744(16) 1.2417(11) 0.026(3) Uani 1 1 d . . .
H15 H 0.3369 0.7866 1.1965 0.031 Uiso 1 1 calc R . .
C16 C 0.2986(17) 0.8950(16) 1.3320(12) 0.027(3) Uani 1 1 d . . .
H16 H 0.2133 0.8213 1.3488 0.033 Uiso 1 1 calc R . .
C17 C 0.3513(17) 1.0259(16) 1.3968(11) 0.025(3) Uani 1 1 d U . .
C18 C 0.4818(17) 1.1367(15) 1.3750(12) 0.025(3) Uani 1 1 d . . .
H18 H 0.5160 1.2240 1.4205 0.030 Uiso 1 1 calc R . .
C19 C 0.5613(16) 1.1180(15) 1.2859(11) 0.020(3) Uani 1 1 d . . .
C20 C 0.9605(15) 0.4619(13) 0.5445(10) 0.017(3) Uani 1 1 d U . .
O9 O 0.7362(13) 0.6173(12) 0.4736(10) 0.041(3) Uani 1 1 d . . .
O10 O 0.807(2) 0.491(2) 0.0147(17) 0.100(6) Uani 1 1 d . . .
O11 O 0.057(3) 0.556(2) 0.1684(17) 0.117(7) Uani 1 1 d . . .

loop_
_atom_site_aniso_label
_atom_site_aniso_U_11
_atom_site_aniso_U_22
_atom_site_aniso_U_33
_atom_site_aniso_U_23
_atom_site_aniso_U_13
_atom_site_aniso_U_12
Y1 0.0194(7) 0.0137(7) 0.0154(7) 0.0001(5) 0.0061(5) 0.0085(5)
S1 0.025(2) 0.0173(18) 0.0243(18) 0.0008(14) 0.0078(15) 0.0101(15)
S2 0.0225(19) 0.0184(18) 0.0199(17) 0.0036(14) 0.0100(14) 0.0079(15)
N1 0.024(7) 0.029(7) 0.013(5) 0.002(5) 0.013(5) 0.007(6)
N2 0.031(7) 0.023(7) 0.020(6) -0.007(5) 0.008(5) 0.010(6)
N3 0.027(6) 0.027(6) 0.020(5) -0.002(5) 0.016(5) 0.011(5)
N4 0.038(8) 0.022(7) 0.023(6) -0.002(5) 0.011(6) 0.011(6)
O1 0.034(6) 0.030(6) 0.026(5) 0.004(5) 0.011(5) 0.019(5)
O2 0.044(7) 0.031(6) 0.026(5) 0.009(5) 0.002(5) 0.018(5)
O3 0.033(7) 0.020(6) 0.038(6) -0.016(5) 0.017(5) 0.004(5)
O4 0.025(6) 0.039(6) 0.029(5) 0.006(5) 0.011(4) 0.022(5)
O5 0.033(6) 0.034(6) 0.017(5) -0.006(4) 0.005(4) 0.016(5)
O6 0.037(6) 0.022(5) 0.032(6) 0.014(4) 0.016(5) 0.018(5)
O7 0.027(6) 0.015(5) 0.024(5) -0.002(4) 0.013(4) 0.008(4)
O8 0.054(7) 0.015(5) 0.022(5) 0.003(4) 0.018(5) 0.016(5)
C1 0.036(10) 0.043(11) 0.032(9) 0.007(8) 0.021(8) 0.007(8)
C2 0.035(10) 0.022(8) 0.028(8) 0.001(7) 0.021(7) 0.000(7)
C3 0.036(10) 0.029(9) 0.022(7) -0.005(6) 0.003(7) 0.016(7)
C4 0.027(5) 0.024(5) 0.016(5) 0.005(4) 0.011(4) 0.008(4)
C5 0.027(7) 0.036(7) 0.024(6) 0.006(6) 0.017(5) 0.008(6)
C6 0.013(7) 0.042(9) 0.023(7) 0.005(7) 0.001(6) 0.012(7)
C7 0.029(8) 0.031(9) 0.021(7) 0.005(6) 0.008(6) 0.019(7)
C8 0.016(8) 0.036(9) 0.045(9) 0.025(8) 0.013(7) 0.007(7)
C9 0.038(7) 0.017(6) 0.031(7) -0.003(5) -0.002(6) 0.010(6)
C10 0.027(9) 0.027(9) 0.031(8) -0.015(7) 0.012(7) 0.005(7)
C11 0.032(8) 0.017(7) 0.016(7) -0.003(6) 0.006(6) 0.012(6)
C12 0.037(9) 0.025(8) 0.006(6) 0.004(5) 0.006(6) 0.014(7)
C13 0.027(8) 0.026(8) 0.020(7) 0.006(6) 0.005(6) 0.014(7)
C14 0.031(9) 0.018(7) 0.033(8) 0.008(6) 0.010(7) 0.017(7)
C15 0.033(9) 0.026(8) 0.016(7) -0.006(6) 0.011(6) 0.014(7)
C16 0.023(8) 0.027(8) 0.032(8) 0.002(7) 0.013(7) 0.011(7)
C17 0.024(6) 0.036(7) 0.021(6) 0.008(5) 0.013(5) 0.017(5)
C18 0.028(8) 0.019(7) 0.028(8) 0.000(6) 0.013(6) 0.012(6)
C19 0.029(8) 0.021(7) 0.015(6) 0.003(6) 0.010(6) 0.013(6)
C20 0.018(5) 0.012(5) 0.015(4) -0.002(4) 0.002(4) 0.001(4)
O9 0.038(7) 0.032(7) 0.052(7) -0.003(6) 0.000(6) 0.019(6)
O10 0.090(14) 0.103(14) 0.136(17) 0.071(13) 0.046(12) 0.053(12)
O11 0.122(19) 0.119(17) 0.096(14) 0.045(13) 0.009(13) 0.031(14)

loop_
_atom_type_symbol
_atom_type_description
_atom_type_scat_dispersion_real
_atom_type_scat_dispersion_imag
_atom_type_scat_source
C C 0.0033 0.0016 'International Tables Vol C Tables 4.2.6.8 and 6.1.1.4'
H H 0.0000 0.0000 'International Tables Vol C Tables 4.2.6.8 and 6.1.1.4'
N N 0.0061 0.0033 'International Tables Vol C Tables 4.2.6.8 and 6.1.1.4'
O O 0.0106 0.0060 'International Tables Vol C Tables 4.2.6.8 and 6.1.1.4'
S S 0.1246 0.1234 'International Tables Vol C Tables 4.2.6.8 and 6.1.1.4'
Y Y -2.7962 3.5667 'International Tables Vol C Tables 4.2.6.8 and 6.1.1.4'

loop_
_geom_angle_atom_site_label_1
_geom_angle_atom_site_label_2
_geom_angle_atom_site_label_3
_geom_angle
_geom_angle_site_symmetry_1
_geom_angle_site_symmetry_3
O4 Y1 O1 137.7(4) 2_677 2_777
O4 Y1 O8 111.8(3) 2_677 2_766
O1 Y1 O8 88.3(4) 2_777 2_766
O4 Y1 O7 146.4(4) 2_677 .
O1 Y1 O7 74.6(4) 2_777 .
O8 Y1 O7 69.7(3) 2_766 .
O4 Y1 O6 77.4(4) 2_677 1_654
O1 Y1 O6 74.7(4) 2_777 1_654
O8 Y1 O6 71.2(4) 2_766 1_654
O7 Y1 O6 130.2(3) . 1_654
O4 Y1 O9 71.5(4) 2_677 .
O1 Y1 O9 150.8(4) 2_777 .
O8 Y1 O9 76.5(4) 2_766 .
O7 Y1 O9 76.7(4) . .
O6 Y1 O9 121.8(4) 1_654 .
O4 Y1 N1 70.9(4) 2_677 .
O1 Y1 N1 75.5(4) 2_777 .
O8 Y1 N1 154.1(4) 2_766 .
O7 Y1 N1 123.2(3) . .
O6 Y1 N1 84.9(4) 1_654 .
O9 Y1 N1 126.4(4) . .
O4 Y1 N2 90.8(4) 2_677 .
O1 Y1 N2 97.7(4) 2_777 .
O8 Y1 N2 138.7(4) 2_766 .
O7 Y1 N2 72.7(4) . .
O6 Y1 N2 149.7(4) 1_654 .
O9 Y1 N2 79.0(4) . .
N1 Y1 N2 64.9(4) . .
O3 S1 O2 114.4(7) . .
O3 S1 O1 113.7(7) . .
O2 S1 O1 110.0(6) . .
O3 S1 C19 106.3(6) . .
O2 S1 C19 107.0(7) . .
O1 S1 C19 104.7(7) . .
O5 S2 O6 113.5(6) . .
O5 S2 O4 111.1(6) . .
O6 S2 O4 110.7(6) . .
O5 S2 C17 108.4(7) . .
O6 S2 C17 108.2(7) . .
O4 S2 C17 104.5(6) . .
C12 N1 C1 117.4(13) . .
C12 N1 Y1 119.1(9) . .
C1 N1 Y1 122.2(9) . .
C10 N2 C11 118.6(12) . .
C10 N2 Y1 122.0(9) . .
C11 N2 Y1 119.4(9) . .
C13 N3 C6 104.1(13) . .
C13 N4 C5 107.3(12) . .
C13 N4 H4 126.4 . .
C5 N4 H4 126.4 . .
S1 O1 Y1 145.1(6) . 2_777
S2 O4 Y1 157.0(7) . 2_677
S2 O6 Y1 154.7(6) . 1_456
C20 O7 Y1 117.4(8) . .
C20 O8 Y1 116.9(8) . 2_766
N1 C1 C2 123.4(14) . .
N1 C1 H1 118.3 . .
C2 C1 H1 118.3 . .
C3 C2 C1 120.6(14) . .
C3 C2 H2 119.7 . .
C1 C2 H2 119.7 . .
C2 C3 C4 117.8(14) . .
C2 C3 H3 121.1 . .
C4 C3 H3 121.1 . .
C3 C4 C12 118.8(13) . .
C3 C4 C5 125.8(14) . .
C12 C4 C5 115.3(13) . .
C6 C5 N4 105.4(12) . .
C6 C5 C4 126.3(14) . .
N4 C5 C4 128.0(14) . .
C5 C6 N3 111.9(14) . .
C5 C6 C7 118.4(13) . .
N3 C6 C7 129.5(14) . .
C8 C7 C11 119.2(13) . .
C8 C7 C6 123.3(13) . .
C11 C7 C6 117.5(13) . .
C9 C8 C7 118.5(14) . .
C9 C8 H8 120.7 . .
C7 C8 H8 120.7 . .
C10 C9 C8 119.3(14) . .
C10 C9 H9 120.3 . .
C8 C9 H9 120.3 . .
N2 C10 C9 123.4(13) . .
N2 C10 H10 118.3 . .
C9 C10 H10 118.3 . .
N2 C11 C7 120.8(13) . .
N2 C11 C12 117.0(12) . .
C7 C11 C12 122.2(12) . .
N1 C12 C4 122.0(13) . .
N1 C12 C11 118.4(12) . .
C4 C12 C11 119.7(12) . .
N3 C13 N4 111.3(12) . .
N3 C13 C14 122.6(13) . .
N4 C13 C14 126.1(13) . .
C15 C14 C19 119.4(13) . .
C15 C14 C13 116.2(13) . .
C19 C14 C13 124.4(13) . .
C16 C15 C14 121.4(14) . .
C16 C15 H15 119.3 . .
C14 C15 H15 119.3 . .
C17 C16 C15 119.2(14) . .
C17 C16 H16 120.4 . .
C15 C16 H16 120.4 . .
C16 C17 C18 121.2(13) . .
C16 C17 S2 121.2(12) . .
C18 C17 S2 117.5(11) . .
C19 C18 C17 120.7(14) . .
C19 C18 H18 119.7 . .
C17 C18 H18 119.7 . .
C18 C19 C14 118.1(13) . .
C18 C19 S1 114.4(11) . .
C14 C19 S1 127.5(11) . .
O7 C20 O8 124.4(12) . .
O7 C20 C20 117.4(15) . 2_766
O8 C20 C20 118.2(15) . 2_766

loop_
_geom_bond_atom_site_label_1
_geom_bond_atom_site_label_2
_geom_bond_distance
_geom_bond_site_symmetry_2
Y1 O4 2.273(10) 2_677
Y1 O1 2.311(11) 2_777
Y1 O8 2.333(10) 2_766
Y1 O7 2.345(9) .
Y1 O6 2.369(10) 1_654
Y1 O9 2.387(12) .
Y1 N1 2.522(11) .
Y1 N2 2.527(12) .
S1 O3 1.434(10) .
S1 O2 1.448(10) .
S1 O1 1.458(11) .
S1 C19 1.755(15) .
S2 O5 1.425(11) .
S2 O6 1.457(10) .
S2 O4 1.482(10) .
S2 C17 1.784(14) .
N1 C12 1.346(18) .
N1 C1 1.36(2) .
N2 C10 1.335(19) .
N2 C11 1.364(17) .
N3 C13 1.342(18) .
N3 C6 1.387(17) .
N4 C13 1.370(19) .
N4 C5 1.386(19) .
N4 H4 0.8600 .
O1 Y1 2.311(11) 2_777
O4 Y1 2.273(10) 2_677
O6 Y1 2.369(10) 1_456
O7 C20 1.263(16) .
O8 C20 1.277(16) .
O8 Y1 2.333(10) 2_766
C1 C2 1.38(2) .
C1 H1 0.9300 .
C2 C3 1.36(2) .
C2 H2 0.9300 .
C3 C4 1.42(2) .
C3 H3 0.9300 .
C4 C12 1.428(19) .
C4 C5 1.432(19) .
C5 C6 1.35(2) .
C6 C7 1.46(2) .
C7 C8 1.40(2) .
C7 C11 1.409(19) .
C8 C9 1.38(2) .
C8 H8 0.9300 .
C9 C10 1.38(2) .
C9 H9 0.9300 .
C10 H10 0.9300 .
C11 C12 1.44(2) .
C13 C14 1.477(19) .
C14 C15 1.39(2) .
C14 C19 1.44(2) .
C15 C16 1.382(19) .
C15 H15 0.9300 .
C16 C17 1.38(2) .
C16 H16 0.9300 .
C17 C18 1.40(2) .
C18 C19 1.390(19) .
C18 H18 0.9300 .
C20 C20 1.49(2) 2_766

loop_
_geom_torsion_atom_site_label_1
_geom_torsion_atom_site_label_2
_geom_torsion_atom_site_label_3
_geom_torsion_atom_site_label_4
_geom_torsion
_geom_torsion_site_symmetry_1
_geom_torsion_site_symmetry_2
_geom_torsion_site_symmetry_3
_geom_torsion_site_symmetry_4
O4 Y1 N1 C12 90.7(11) 2_677 . . .
O1 Y1 N1 C12 -115.4(11) 2_777 . . .
O8 Y1 N1 C12 -168.5(9) 2_766 . . .
O7 Y1 N1 C12 -55.2(12) . . . .
O6 Y1 N1 C12 169.1(11) 1_654 . . .
O9 Y1 N1 C12 42.9(12) . . . .
N2 Y1 N1 C12 -9.6(10) . . . .
O4 Y1 N1 C1 -75.5(13) 2_677 . . .
O1 Y1 N1 C1 78.4(13) 2_777 . . .
O8 Y1 N1 C1 25.3(17) 2_766 . . .
O7 Y1 N1 C1 138.7(12) . . . .
O6 Y1 N1 C1 2.9(12) 1_654 . . .
O9 Y1 N1 C1 -123.3(12) . . . .
N2 Y1 N1 C1 -175.7(14) . . . .
O4 Y1 N2 C10 115.9(13) 2_677 . . .
O1 Y1 N2 C10 -105.7(13) 2_777 . . .
O8 Y1 N2 C10 -9.4(15) 2_766 . . .
O7 Y1 N2 C10 -34.5(12) . . . .
O6 Y1 N2 C10 -178.3(11) 1_654 . . .
O9 Y1 N2 C10 44.9(12) . . . .
N1 Y1 N2 C10 -175.7(14) . . . .
O4 Y1 N2 C11 -63.4(11) 2_677 . . .
O1 Y1 N2 C11 75.1(11) 2_777 . . .
O8 Y1 N2 C11 171.4(9) 2_766 . . .
O7 Y1 N2 C11 146.3(11) . . . .
O6 Y1 N2 C11 2.5(15) 1_654 . . .
O9 Y1 N2 C11 -134.3(11) . . . .
N1 Y1 N2 C11 5.1(10) . . . .
O3 S1 O1 Y1 12.2(14) . . . 2_777
O2 S1 O1 Y1 142.0(10) . . . 2_777
C19 S1 O1 Y1 -103.4(11) . . . 2_777
O5 S2 O4 Y1 14.4(17) . . . 2_677
O6 S2 O4 Y1 141.5(15) . . . 2_677
C17 S2 O4 Y1 -102.3(16) . . . 2_677
O5 S2 O6 Y1 116.4(15) . . . 1_456
O4 S2 O6 Y1 -9.3(17) . . . 1_456
C17 S2 O6 Y1 -123.2(15) . . . 1_456
O4 Y1 O7 C20 103.8(10) 2_677 . . .
O1 Y1 O7 C20 -89.2(10) 2_777 . . .
O8 Y1 O7 C20 4.8(9) 2_766 . . .
O6 Y1 O7 C20 -35.5(11) 1_654 . . .
O9 Y1 O7 C20 85.0(10) . . . .
N1 Y1 O7 C20 -149.9(9) . . . .
N2 Y1 O7 C20 167.4(10) . . . .
C12 N1 C1 C2 0(2) . . . .
Y1 N1 C1 C2 166.9(13) . . . .
N1 C1 C2 C3 -2(3) . . . .
C1 C2 C3 C4 2(2) . . . .
C2 C3 C4 C12 -1(2) . . . .
C2 C3 C4 C5 174.8(16) . . . .
C13 N4 C5 C6 0.6(17) . . . .
C13 N4 C5 C4 -173.8(16) . . . .
C3 C4 C5 C6 -172.2(16) . . . .
C12 C4 C5 C6 4(2) . . . .
C3 C4 C5 N4 1(3) . . . .
C12 C4 C5 N4 177.0(15) . . . .
N4 C5 C6 N3 0.3(18) . . . .
C4 C5 C6 N3 174.8(15) . . . .
N4 C5 C6 C7 176.6(12) . . . .
C4 C5 C6 C7 -9(2) . . . .
C13 N3 C6 C5 -1.1(17) . . . .
C13 N3 C6 C7 -176.9(14) . . . .
C5 C6 C7 C8 -173.9(14) . . . .
N3 C6 C7 C8 2(2) . . . .
C5 C6 C7 C11 6(2) . . . .
N3 C6 C7 C11 -178.4(14) . . . .
C11 C7 C8 C9 -1(2) . . . .
C6 C7 C8 C9 178.5(13) . . . .
C7 C8 C9 C10 -2(2) . . . .
C11 N2 C10 C9 -1(2) . . . .
Y1 N2 C10 C9 179.9(13) . . . .
C8 C9 C10 N2 3(3) . . . .
C10 N2 C11 C7 -2(2) . . . .
Y1 N2 C11 C7 176.8(10) . . . .
C10 N2 C11 C12 179.9(14) . . . .
Y1 N2 C11 C12 -0.8(17) . . . .
C8 C7 C11 N2 4(2) . . . .
C6 C7 C11 N2 -176.4(13) . . . .
C8 C7 C11 C12 -178.9(14) . . . .
C6 C7 C11 C12 1(2) . . . .
C1 N1 C12 C4 0(2) . . . .
Y1 N1 C12 C4 -166.4(10) . . . .
C1 N1 C12 C11 -179.8(14) . . . .
Y1 N1 C12 C11 13.3(17) . . . .
C3 C4 C12 N1 0(2) . . . .
C5 C4 C12 N1 -176.4(14) . . . .
C3 C4 C12 C11 -179.9(13) . . . .
C5 C4 C12 C11 4(2) . . . .
N2 C11 C12 N1 -8(2) . . . .
C7 C11 C12 N1 174.1(13) . . . .
N2 C11 C12 C4 171.4(13) . . . .
C7 C11 C12 C4 -6(2) . . . .
C6 N3 C13 N4 1.5(16) . . . .
C6 N3 C13 C14 -177.6(13) . . . .
C5 N4 C13 N3 -1.4(17) . . . .
C5 N4 C13 C14 177.7(14) . . . .
N3 C13 C14 C15 -9(2) . . . .
N4 C13 C14 C15 171.8(14) . . . .
N3 C13 C14 C19 170.9(14) . . . .
N4 C13 C14 C19 -8(2) . . . .
C19 C14 C15 C16 0(2) . . . .
C13 C14 C15 C16 179.8(14) . . . .
C14 C15 C16 C17 2(2) . . . .
C15 C16 C17 C18 -2(2) . . . .
C15 C16 C17 S2 173.9(12) . . . .
O5 S2 C17 C16 155.1(12) . . . .
O6 S2 C17 C16 31.6(14) . . . .
O4 S2 C17 C16 -86.4(13) . . . .
O5 S2 C17 C18 -28.8(14) . . . .
O6 S2 C17 C18 -152.3(11) . . . .
O4 S2 C17 C18 89.8(13) . . . .
C16 C17 C18 C19 1(2) . . . .
S2 C17 C18 C19 -175.3(11) . . . .
C17 C18 C19 C14 1(2) . . . .
C17 C18 C19 S1 -179.3(12) . . . .
C15 C14 C19 C18 -1(2) . . . .
C13 C14 C19 C18 179.0(13) . . . .
C15 C14 C19 S1 179.1(12) . . . .
C13 C14 C19 S1 -1(2) . . . .
O3 S1 C19 C18 -0.2(13) . . . .
O2 S1 C19 C18 -122.8(11) . . . .
O1 S1 C19 C18 120.5(11) . . . .
O3 S1 C19 C14 179.8(13) . . . .
O2 S1 C19 C14 57.2(14) . . . .
O1 S1 C19 C14 -59.5(14) . . . .
Y1 O7 C20 O8 175.3(10) . . . .
Y1 O7 C20 C20 -4.1(19) . . . 2_766
Y1 O8 C20 O7 175.7(10) 2_766 . . .
Y1 O8 C20 C20 -5(2) 2_766 . . 2_766
